data_1576561
loop_
_publ_author_name
'Nakano, Issei'
'Huang, Shufang'
'Suzuki, Daiya'
'Kaneko, Kosuke'
'Maegawa, Junki'
'Kawamorita, Soichiro'
'Suzuki, Shuichi'
'Imai, Yoshitane'

_publ_section_title
;
 Electric-field-induced switching of circularly polarized luminescence in
 a multicomponent emissive liquid-crystal system.
;
_journal_issue 14
_journal_name_full 'Soft matter'
_journal_page_first 2762
_journal_page_last 2768
_journal_paper_doi 10.1039/d5sm01195g
_journal_volume 22
_journal_year 2026
_chemical_formula_moiety 'C14 H20 N6 Pt'
_chemical_formula_sum 'C14 H20 N6 Pt'
_chemical_formula_weight 467.44
_space_group_crystal_system monoclinic
_space_group_IT_number 14
_space_group_name_Hall '-P 2yn'
_space_group_name_H-M_alt 'P 1 21/n 1'
_atom_sites_solution_hydrogens geom
_atom_sites_solution_primary direct
_atom_sites_solution_secondary difmap
_audit_update_record
;
2025-11-22 deposited with the CCDC.	2026-02-05 downloaded from the CCDC.
;
_cell_angle_alpha 90.0000
_cell_angle_beta 116.551(4)
_cell_angle_gamma 90.0000
_cell_formula_units_Z 2
_cell_length_a 9.2250(19)
_cell_length_b 9.6548(17)
_cell_length_c 9.715(2)
_cell_measurement_reflns_used 2053
_cell_measurement_temperature 113
_cell_measurement_theta_max 27.50
_cell_measurement_theta_min 3.20
_cell_volume 774.0(3)
_computing_cell_refinement 'CrystalClear-SM Expert 2.1 b45'
_computing_data_collection 'CrystalClear-SM Expert 2.1 b45 (Rigaku, 2015)'
_computing_data_reduction 'CrystalClear-SM Expert 2.1 b45'
_computing_molecular_graphics 'CrystalStructure 4.3'
_computing_publication_material 'CrystalStructure 4.3 (Rigaku, 2019)'
_computing_structure_refinement 'SHELXL Version 2016/4 (Sheldrick, 2008)'
_computing_structure_solution 'SHELXT Version 2014/5 (Sheldrick, 2014)'
_diffrn_ambient_temperature 113
_diffrn_detector_area_resol_mean 5.814
_diffrn_measured_fraction_theta_full 0.999
_diffrn_measured_fraction_theta_max 0.997
_diffrn_measurement_device_type 'Rigaku XtaLAB P200'
_diffrn_measurement_method \w
_diffrn_radiation_type 'Mo K\a'
_diffrn_radiation_wavelength 0.71075
_diffrn_reflns_av_R_equivalents 0.1505
_diffrn_reflns_av_unetI/netI 0.0933
_diffrn_reflns_Laue_measured_fraction_full 0.999
_diffrn_reflns_Laue_measured_fraction_max 0.997
_diffrn_reflns_limit_h_max 11
_diffrn_reflns_limit_h_min -11
_diffrn_reflns_limit_k_max 12
_diffrn_reflns_limit_k_min -12
_diffrn_reflns_limit_l_max 12
_diffrn_reflns_limit_l_min -9
_diffrn_reflns_number 7311
_diffrn_reflns_point_group_measured_fraction_full 0.999
_diffrn_reflns_point_group_measured_fraction_max 0.997
_diffrn_reflns_theta_full 25.242
_diffrn_reflns_theta_max 27.478
_diffrn_reflns_theta_min 3.154
_diffrn_standards_number 0
_exptl_absorpt_coefficient_mu 9.031
_exptl_absorpt_correction_T_max 0.405
_exptl_absorpt_correction_T_min 0.128
_exptl_absorpt_correction_type multi-scan
_exptl_absorpt_process_details 'REQAB (Rigaku, 1998)'
_exptl_crystal_colour yellow
_exptl_crystal_density_diffrn 2.006
_exptl_crystal_density_method 'not measured'
_exptl_crystal_description block
_exptl_crystal_F_000 448.00
_exptl_crystal_size_max 0.400
_exptl_crystal_size_mid 0.400
_exptl_crystal_size_min 0.100
_refine_diff_density_max 5.85
_refine_diff_density_min -3.05
_refine_ls_extinction_method none
_refine_ls_goodness_of_fit_ref 0.933
_refine_ls_hydrogen_treatment constr
_refine_ls_number_parameters 97
_refine_ls_number_reflns 1764
_refine_ls_number_restraints 0
_refine_ls_R_factor_all 0.0561
_refine_ls_R_factor_gt 0.0500
_refine_ls_shift/su_max 0.000
_refine_ls_structure_factor_coef Fsqd
_refine_ls_weighting_details 'w = 1/[\s^2^(Fo^2^)+(0.0833P)^2^] where P=(Fo^2^+2Fc^2^)/3'
_refine_ls_weighting_scheme calc
_refine_ls_wR_factor_gt 0.1336
_refine_ls_wR_factor_ref 0.1353
_reflns_Friedel_coverage 0.000
_reflns_number_gt 1207
_reflns_number_total 1764
_reflns_threshold_expression F^2^>2.0\s(F^2^)
_cod_data_source_file d5sm01195g2.cif
_cod_data_source_block PILATUS1389
_cod_depositor_comments 'Adding full bibliography for 1576561--1576562.cif.'
_cod_database_code 1576561

loop_
_space_group_symop_id
_space_group_symop_operation_xyz
1 +X,+Y,+Z
2 1/2-X,1/2+Y,1/2-Z
3 -X,-Y,-Z
4 -1/2+X,-1/2-Y,-1/2+Z

loop_
_atom_site_label
_atom_site_type_symbol
_atom_site_fract_x
_atom_site_fract_y
_atom_site_fract_z
_atom_site_U_iso_or_equiv
_atom_site_adp_type
_atom_site_occupancy
_atom_site_site_symmetry_order
_atom_site_calc_flag
_atom_site_refinement_flags_posn
_atom_site_refinement_flags_adp
_atom_site_refinement_flags_occupancy
_atom_site_disorder_assembly
_atom_site_disorder_group
PT1 Pt 0.500000 0.500000 0.500000 0.01551(19) Uani 1 2 d S . P . .
N1 N 0.4398(6) 0.4251(5) 0.2893(6) 0.0191(12) Uani 1 1 d . . . . .
N4 N 0.4317(6) 0.3027(5) 0.5226(6) 0.0158(11) Uani 1 1 d . . . . .
N9 N 0.4330(11) 0.4778(6) 0.1593(9) 0.0209(15) Uani 1 1 d . . . . .
C2 C 0.3468(8) 0.2553(6) 0.1147(8) 0.0222(14) Uani 1 1 d . . . . .
H2 H 0.307103 0.169387 0.064206 0.027 Uiso 1 1 calc R U . . .
C3 C 0.4224(8) 0.2480(7) 0.6593(8) 0.0225(14) Uani 1 1 d . . . . .
H3 H 0.495423 0.305326 0.749496 0.027 Uiso 1 1 calc R U . . .
C5 C 0.4793(9) 0.0965(7) 0.6938(9) 0.0322(17) Uani 1 1 d . . . . .
H5A H 0.470636 0.065116 0.785854 0.039 Uiso 1 1 calc R U . . .
H5B H 0.411063 0.038080 0.606124 0.039 Uiso 1 1 calc R U . . .
H5C H 0.592258 0.089735 0.711523 0.039 Uiso 1 1 calc R U . . .
C6 C 0.2509(9) 0.2663(8) 0.6391(9) 0.0326(17) Uani 1 1 d . . . . .
H6A H 0.243195 0.230136 0.729862 0.039 Uiso 1 1 calc R U . . .
H6B H 0.222880 0.364961 0.626983 0.039 Uiso 1 1 calc R U . . .
H6C H 0.175747 0.215749 0.547452 0.039 Uiso 1 1 calc R U . . .
C8 C 0.3869(8) 0.2896(6) 0.2656(8) 0.0208(14) Uani 1 1 d . . . . .
C10 C 0.3781(8) 0.3754(6) 0.0539(8) 0.0223(14) Uani 1 1 d . . . . .
H10 H 0.362601 0.384385 -0.049152 0.027 Uiso 1 1 calc R U . . .
C12 C 0.3819(8) 0.2280(6) 0.3958(8) 0.0226(15) Uani 1 1 d . . . . .
H12 H 0.344009 0.135901 0.392026 0.027 Uiso 1 1 calc R U . . .

loop_
_atom_site_aniso_label
_atom_site_aniso_U_11
_atom_site_aniso_U_22
_atom_site_aniso_U_33
_atom_site_aniso_U_23
_atom_site_aniso_U_13
_atom_site_aniso_U_12
PT1 0.0207(3) 0.0083(2) 0.0167(3) -0.00019(12) 0.0075(2) -0.00050(11)
N1 0.021(3) 0.011(3) 0.022(3) -0.008(2) 0.006(2) -0.003(2)
N4 0.017(3) 0.009(2) 0.021(3) 0.002(2) 0.009(2) -0.004(2)
N9 0.032(4) 0.016(3) 0.012(3) 0.003(3) 0.007(3) 0.004(3)
C2 0.024(3) 0.015(3) 0.023(4) -0.007(3) 0.006(3) -0.006(3)
C3 0.033(4) 0.011(3) 0.021(3) -0.001(3) 0.009(3) -0.007(3)
C5 0.042(4) 0.014(3) 0.035(4) 0.005(3) 0.012(4) -0.007(3)
C6 0.043(5) 0.030(4) 0.030(4) 0.001(3) 0.022(4) -0.005(3)
C8 0.024(3) 0.012(3) 0.027(4) -0.012(3) 0.012(3) -0.003(3)
C10 0.022(3) 0.021(3) 0.019(3) -0.003(3) 0.004(3) 0.000(3)
C12 0.025(4) 0.013(3) 0.025(4) 0.001(3) 0.007(3) -0.001(3)

loop_
_atom_type_symbol
_atom_type_description
_atom_type_scat_dispersion_real
_atom_type_scat_dispersion_imag
_atom_type_scat_source
C C 0.0033 0.0016
;
International Tables for Crystallography
(Vol. C, Tables 4.2.6.8 and 6.1.1.4)
;
H H 0.0000 0.0000
;
International Tables for Crystallography
(Vol. C, Table 6.1.1.4)
;
N N 0.0061 0.0033
;
International Tables for Crystallography
(Vol. C, Tables 4.2.6.8 and 6.1.1.4)
;
Pt Pt -1.7033 8.3905
;
International Tables for Crystallography
(Vol. C, Tables 4.2.6.8 and 6.1.1.4)
;

loop_
_geom_angle_atom_site_label_1
_geom_angle_atom_site_label_2
_geom_angle_atom_site_label_3
_geom_angle
_geom_angle_site_symmetry_1
_geom_angle_site_symmetry_3
_geom_angle_publ_flag
N1 PT1 N1 180.0 . 3_666 ?
N1 PT1 N4 100.6(2) . 3_666 ?
N1 PT1 N4 79.4(2) 3_666 3_666 ?
N1 PT1 N4 79.4(2) . . ?
N1 PT1 N4 100.6(2) 3_666 . ?
N4 PT1 N4 180.0 3_666 . ?
N9 N1 C8 109.9(5) . . ?
N9 N1 PT1 134.7(4) . . ?
C8 N1 PT1 115.4(4) . . ?
C12 N4 C3 120.8(5) . . ?
C12 N4 PT1 113.8(4) . . ?
C3 N4 PT1 125.2(4) . . ?
N1 N9 C10 106.3(6) . . ?
C8 C2 C10 104.1(5) . . ?
C8 C2 H2 128.0 . . ?
C10 C2 H2 128.0 . . ?
N4 C3 C6 108.7(5) . . ?
N4 C3 C5 112.8(5) . . ?
C6 C3 C5 111.9(6) . . ?
N4 C3 H3 107.7 . . ?
C6 C3 H3 107.7 . . ?
C5 C3 H3 107.7 . . ?
C3 C5 H5A 109.5 . . ?
C3 C5 H5B 109.5 . . ?
H5A C5 H5B 109.5 . . ?
C3 C5 H5C 109.5 . . ?
H5A C5 H5C 109.5 . . ?
H5B C5 H5C 109.5 . . ?
C3 C6 H6A 109.5 . . ?
C3 C6 H6B 109.5 . . ?
H6A C6 H6B 109.5 . . ?
C3 C6 H6C 109.5 . . ?
H6A C6 H6C 109.5 . . ?
H6B C6 H6C 109.5 . . ?
N1 C8 C2 108.1(6) . . ?
N1 C8 C12 113.5(6) . . ?
C2 C8 C12 138.3(6) . . ?
N9 C10 C2 111.6(6) . . ?
N9 C10 H10 124.2 . . ?
C2 C10 H10 124.2 . . ?
N4 C12 C8 117.9(5) . . ?
N4 C12 H12 121.1 . . ?
C8 C12 H12 121.1 . . ?

loop_
_geom_bond_atom_site_label_1
_geom_bond_atom_site_label_2
_geom_bond_distance
_geom_bond_site_symmetry_2
_geom_bond_publ_flag
PT1 N1 2.001(5) . ?
PT1 N1 2.001(5) 3_666 ?
PT1 N4 2.049(5) 3_666 ?
PT1 N4 2.049(5) . ?
N1 N9 1.337(9) . ?
N1 C8 1.379(7) . ?
N4 C12 1.320(8) . ?
N4 C3 1.467(8) . ?
N9 C10 1.348(9) . ?
C2 C8 1.383(9) . ?
C2 C10 1.389(9) . ?
C2 H2 0.9500 . ?
C3 C6 1.515(10) . ?
C3 C5 1.540(9) . ?
C3 H3 1.0000 . ?
C5 H5A 0.9800 . ?
C5 H5B 0.9800 . ?
C5 H5C 0.9800 . ?
C6 H6A 0.9800 . ?
C6 H6B 0.9800 . ?
C6 H6C 0.9800 . ?
C8 C12 1.417(9) . ?
C10 H10 0.9500 . ?
C12 H12 0.9500 . ?

loop_
_geom_torsion_atom_site_label_1
_geom_torsion_atom_site_label_2
_geom_torsion_atom_site_label_3
_geom_torsion_atom_site_label_4
_geom_torsion
_geom_torsion_site_symmetry_1
_geom_torsion_site_symmetry_2
_geom_torsion_site_symmetry_3
_geom_torsion_site_symmetry_4
_geom_torsion_publ_flag
C8 N1 N9 C10 -0.8(8) . . . . ?
PT1 N1 N9 C10 -178.1(4) . . . . ?
C12 N4 C3 C6 -80.9(7) . . . . ?
PT1 N4 C3 C6 93.4(6) . . . . ?
C12 N4 C3 C5 43.9(8) . . . . ?
PT1 N4 C3 C5 -141.9(5) . . . . ?
N9 N1 C8 C2 0.7(7) . . . . ?
PT1 N1 C8 C2 178.6(4) . . . . ?
N9 N1 C8 C12 -176.8(6) . . . . ?
PT1 N1 C8 C12 1.1(7) . . . . ?
C10 C2 C8 N1 -0.2(7) . . . . ?
C10 C2 C8 C12 176.3(7) . . . . ?
N1 N9 C10 C2 0.7(9) . . . . ?
C8 C2 C10 N9 -0.3(8) . . . . ?
C3 N4 C12 C8 176.9(5) . . . . ?
PT1 N4 C12 C8 2.1(7) . . . . ?
N1 C8 C12 N4 -2.1(8) . . . . ?
C2 C8 C12 N4 -178.5(7) . . . . ?
